data_2018124
loop_
_publ_author_name
'W\"olper, Christoph'
'Anwar, Naveed'
'Gulzar, Naeem'
'Jones, Peter G.'
'Blaschette, Armand'

_publ_section_title
;
 Polysulfonylamines. CXCI. The `almost' polymorphs
 <i>rac</i>-<i>trans</i>-2-aminocyclohexan-1-aminium
 di(methanesulfonyl)azanide and its 0.11-hydrate
;
_journal_coeditor_code EG3071
_journal_issue 7
_journal_name_full 'Acta Crystallographica Section C'
_journal_page_first o249
_journal_page_last o254
_journal_paper_doi 10.1107/S0108270111020816
_journal_volume 67
_journal_year 2011
_chemical_formula_iupac 'C6 H15 N2 +, C2 H6 N O4 S2 -'
_chemical_formula_moiety 'C6 H15 N2 +, C2 H6 N O4 S2 -'
_chemical_formula_sum 'C8 H21 N3 O4 S2'
_chemical_formula_weight 287.40
_chemical_name_systematic
;
<i>rac</i>-<i>trans</i>-2-aminocyclohexan-1-aminium
di(methanesulfonyl)amide
;
_space_group_IT_number 14
_symmetry_cell_setting monoclinic
_symmetry_space_group_name_Hall '-P 2ybc'
_symmetry_space_group_name_H-M 'P 1 21/c 1'
_atom_sites_solution_hydrogens geom
_atom_sites_solution_primary direct
_atom_sites_solution_secondary difmap
_audit_creation_method SHELXL-97
_cell_angle_alpha 90.00
_cell_angle_beta 106.455(3)
_cell_angle_gamma 90.00
_cell_formula_units_Z 4
_cell_length_a 9.7958(3)
_cell_length_b 8.5522(2)
_cell_length_c 16.0779(4)
_cell_measurement_reflns_used 23572
_cell_measurement_temperature 90(2)
_cell_measurement_theta_max 30.6987
_cell_measurement_theta_min 2.1631
_cell_volume 1291.77(6)
_computing_cell_refinement 'CrysAlis PRO (Oxford Diffraction, 2009)'
_computing_data_collection 'CrysAlis PRO (Oxford Diffraction, 2009)'
_computing_data_reduction 'CrysAlis PRO (Oxford Diffraction, 2009)'
_computing_molecular_graphics 'XP (Bruker, 1998)'
_computing_publication_material 'SHELXL97 (Sheldrick, 2008)'
_computing_structure_refinement 'SHELXL97 (Sheldrick, 2008)'
_computing_structure_solution 'SHELXS97 (Sheldrick, 2008)'
_diffrn_ambient_temperature 90(2)
_diffrn_detector_area_resol_mean 16.1419
_diffrn_measured_fraction_theta_full 0.998
_diffrn_measured_fraction_theta_max 0.998
_diffrn_measurement_device_type 'Oxford Diffraction Xcalibur E'
_diffrn_measurement_method \w
_diffrn_radiation_monochromator graphite
_diffrn_radiation_source 'Enhance (Mo) X-ray Source'
_diffrn_radiation_type MoK\a
_diffrn_radiation_wavelength 0.71073
_diffrn_reflns_av_R_equivalents 0.0242
_diffrn_reflns_av_sigmaI/netI 0.0160
_diffrn_reflns_limit_h_max 13
_diffrn_reflns_limit_h_min -13
_diffrn_reflns_limit_k_max 11
_diffrn_reflns_limit_k_min -11
_diffrn_reflns_limit_l_max 22
_diffrn_reflns_limit_l_min -22
_diffrn_reflns_number 39527
_diffrn_reflns_theta_full 29.57
_diffrn_reflns_theta_max 29.57
_diffrn_reflns_theta_min 2.17
_exptl_absorpt_coefficient_mu 0.420
_exptl_absorpt_correction_type none
_exptl_crystal_colour colourless
_exptl_crystal_density_diffrn 1.478
_exptl_crystal_density_method 'not measured'
_exptl_crystal_description block
_exptl_crystal_F_000 616
_exptl_crystal_size_max 0.25
_exptl_crystal_size_mid 0.20
_exptl_crystal_size_min 0.18
_refine_diff_density_max 0.550
_refine_diff_density_min -0.317
_refine_ls_extinction_method none
_refine_ls_goodness_of_fit_ref 1.085
_refine_ls_hydrogen_treatment mixed
_refine_ls_matrix_type full
_refine_ls_number_parameters 176
_refine_ls_number_reflns 3620
_refine_ls_number_restraints 0
_refine_ls_restrained_S_all 1.085
_refine_ls_R_factor_all 0.0308
_refine_ls_R_factor_gt 0.0256
_refine_ls_shift/su_max 0.001
_refine_ls_shift/su_mean 0.000
_refine_ls_structure_factor_coef Fsqd
_refine_ls_weighting_details 'calc w=1/[\s^2^(Fo^2^)+(0.0431P)^2^+0.3330P] where P=(Fo^2^+2Fc^2^)/3'
_refine_ls_weighting_scheme calc
_refine_ls_wR_factor_gt 0.0735
_refine_ls_wR_factor_ref 0.0747
_reflns_number_gt 3110
_reflns_number_total 3620
_reflns_threshold_expression I>2\s(I)
_cod_data_source_file eg3071.cif
_cod_data_source_block II
_cod_original_sg_symbol_H-M 'P 21/c'
_cod_database_code 2018124
_cod_database_fobs_code 2018124

loop_
_symmetry_equiv_pos_as_xyz
'x, y, z'
'-x, y+1/2, -z+1/2'
'-x, -y, -z'
'x, -y-1/2, z-1/2'

loop_
_atom_site_type_symbol
_atom_site_label
_atom_site_fract_x
_atom_site_fract_y
_atom_site_fract_z
_atom_site_U_iso_or_equiv
_atom_site_adp_type
_atom_site_calc_flag
_atom_site_refinement_flags
_atom_site_occupancy
_atom_site_symmetry_multiplicity
_atom_site_disorder_assembly
_atom_site_disorder_group
S S1 0.94179(3) 0.25490(3) 0.662708(17) 0.01016(7) Uani d . 1 1 . .
S S2 0.79270(3) 0.50117(3) 0.563105(18) 0.01104(7) Uani d . 1 1 . .
O O1 0.97415(10) 0.09624(10) 0.64455(6) 0.01810(19) Uani d . 1 1 . .
O O2 0.86120(9) 0.27277(10) 0.72527(5) 0.01329(17) Uani d . 1 1 . .
O O3 0.74098(10) 0.53444(11) 0.47114(5) 0.01768(19) Uani d . 1 1 . .
O O4 0.88515(10) 0.61792(10) 0.61586(6) 0.01702(18) Uani d . 1 1 . .
N N1 0.86231(11) 0.33160(11) 0.57055(6) 0.01201(19) Uani d . 1 1 . .
N N11 0.88098(10) 1.17174(12) 0.41090(7) 0.01084(18) Uani d . 1 1 . .
H H1 0.8780(18) 1.2373(19) 0.4510(11) 0.021(4) Uiso d . 1 1 . .
H H2 0.9442(18) 1.105(2) 0.4342(11) 0.023(4) Uiso d . 1 1 . .
H H3 0.9102(18) 1.2202(19) 0.3699(11) 0.023(4) Uiso d . 1 1 . .
N N12 0.81235(11) 0.89855(12) 0.48862(7) 0.0145(2) Uani d . 1 1 . .
H H4 0.795(2) 0.807(2) 0.4644(12) 0.035(5) Uiso d . 1 1 . .
H H5 0.812(2) 0.890(2) 0.5422(14) 0.041(5) Uiso d . 1 1 . .
C C1 1.10380(12) 0.35498(15) 0.70491(8) 0.0166(2) Uani d . 1 1 . .
H H1A 1.1602 0.3019 0.7575 0.025 Uiso calc R 1 1 . .
H H1B 1.0844 0.4626 0.7191 0.025 Uiso calc R 1 1 . .
H H1C 1.1570 0.3561 0.6616 0.025 Uiso calc R 1 1 . .
C C2 0.64265(14) 0.48884(16) 0.60308(9) 0.0203(3) Uani d . 1 1 . .
H H2A 0.5946 0.5905 0.5967 0.030 Uiso calc R 1 1 . .
H H2B 0.6733 0.4595 0.6645 0.030 Uiso calc R 1 1 . .
H H2C 0.5768 0.4097 0.5702 0.030 Uiso calc R 1 1 . .
C C11 0.74053(12) 1.09327(13) 0.37289(7) 0.0122(2) Uani d . 1 1 . .
H H11 0.7507 1.0161 0.3283 0.015 Uiso calc R 1 1 . .
C C12 0.69803(12) 1.00569(13) 0.44463(7) 0.0124(2) Uani d . 1 1 . .
H H12 0.6854 1.0841 0.4880 0.015 Uiso calc R 1 1 . .
C C13 0.55421(12) 0.92553(14) 0.40473(8) 0.0144(2) Uani d . 1 1 . .
H H13A 0.5657 0.8453 0.3628 0.017 Uiso calc R 1 1 . .
H H13B 0.5242 0.8717 0.4512 0.017 Uiso calc R 1 1 . .
C C14 0.43783(13) 1.04004(15) 0.35842(8) 0.0172(2) Uani d . 1 1 . .
H H14A 0.4170 1.1124 0.4013 0.021 Uiso calc R 1 1 . .
H H14B 0.3497 0.9816 0.3302 0.021 Uiso calc R 1 1 . .
C C15 0.48417(13) 1.13384(16) 0.29020(8) 0.0182(2) Uani d . 1 1 . .
H H15A 0.4113 1.2140 0.2650 0.022 Uiso calc R 1 1 . .
H H15B 0.4913 1.0631 0.2429 0.022 Uiso calc R 1 1 . .
C C16 0.62832(12) 1.21408(14) 0.32923(8) 0.0140(2) Uani d . 1 1 . .
H H16A 0.6582 1.2684 0.2829 0.017 Uiso calc R 1 1 . .
H H16B 0.6192 1.2931 0.3723 0.017 Uiso calc R 1 1 . .

loop_
_atom_site_aniso_label
_atom_site_aniso_U_11
_atom_site_aniso_U_22
_atom_site_aniso_U_33
_atom_site_aniso_U_12
_atom_site_aniso_U_13
_atom_site_aniso_U_23
S1 0.01062(13) 0.01063(13) 0.00969(13) 0.00139(9) 0.00364(9) -0.00029(9)
S2 0.01209(13) 0.01053(13) 0.01018(13) -0.00027(10) 0.00265(10) 0.00109(9)
O1 0.0239(5) 0.0120(4) 0.0187(4) 0.0057(3) 0.0065(4) -0.0011(3)
O2 0.0132(4) 0.0167(4) 0.0114(4) 0.0016(3) 0.0058(3) 0.0013(3)
O3 0.0227(5) 0.0170(4) 0.0112(4) -0.0005(3) 0.0014(3) 0.0037(3)
O4 0.0202(4) 0.0118(4) 0.0163(4) -0.0024(3) 0.0008(3) -0.0007(3)
N1 0.0153(5) 0.0112(4) 0.0095(4) 0.0018(4) 0.0035(4) 0.0004(3)
N11 0.0089(4) 0.0123(4) 0.0116(4) 0.0004(4) 0.0035(3) 0.0013(4)
N12 0.0142(5) 0.0134(5) 0.0151(5) 0.0008(4) 0.0028(4) 0.0031(4)
C1 0.0110(5) 0.0216(6) 0.0165(6) -0.0004(5) 0.0027(4) 0.0007(5)
C2 0.0151(6) 0.0243(6) 0.0236(6) 0.0056(5) 0.0089(5) 0.0063(5)
C11 0.0103(5) 0.0131(5) 0.0132(5) -0.0010(4) 0.0034(4) 0.0005(4)
C12 0.0125(5) 0.0134(5) 0.0121(5) -0.0006(4) 0.0047(4) 0.0006(4)
C13 0.0125(5) 0.0141(5) 0.0164(5) -0.0031(4) 0.0039(4) 0.0001(4)
C14 0.0128(5) 0.0217(6) 0.0169(6) -0.0021(5) 0.0040(4) 0.0006(5)
C15 0.0121(5) 0.0255(6) 0.0163(6) -0.0001(5) 0.0030(4) 0.0032(5)
C16 0.0104(5) 0.0165(5) 0.0150(5) 0.0009(4) 0.0036(4) 0.0043(4)

loop_
_atom_type_symbol
_atom_type_description
_atom_type_scat_dispersion_real
_atom_type_scat_dispersion_imag
_atom_type_scat_source
C C 0.0033 0.0016 'International Tables Vol C Tables 4.2.6.8 and 6.1.1.4'
H H 0.0000 0.0000 'International Tables Vol C Tables 4.2.6.8 and 6.1.1.4'
O O 0.0106 0.0060 'International Tables Vol C Tables 4.2.6.8 and 6.1.1.4'
S S 0.1246 0.1234 'International Tables Vol C Tables 4.2.6.8 and 6.1.1.4'
N N 0.0061 0.0033 'International Tables Vol C Tables 4.2.6.8 and 6.1.1.4'

loop_
_geom_angle_atom_site_label_1
_geom_angle_atom_site_label_2
_geom_angle_atom_site_label_3
_geom_angle_site_symmetry_1
_geom_angle_site_symmetry_3
_geom_angle
_geom_angle_publ_flag
O1 S1 O2 . . 115.67(5) ?
O1 S1 N1 . . 105.93(5) ?
O2 S1 N1 . . 112.31(5) ?
O1 S1 C1 . . 108.03(6) ?
O2 S1 C1 . . 106.82(6) ?
N1 S1 C1 . . 107.79(6) ?
O3 S2 O4 . . 116.21(5) ?
O3 S2 N1 . . 105.90(5) ?
O4 S2 N1 . . 113.58(5) ?
O3 S2 C2 . . 107.25(6) ?
O4 S2 C2 . . 105.94(6) ?
N1 S2 C2 . . 107.52(6) ?
S2 N1 S1 . . 121.78(6) ?
C11 N11 H1 . . 112.0(11) ?
C11 N11 H2 . . 110.5(11) ?
H1 N11 H2 . . 106.5(15) ?
C11 N11 H3 . . 110.9(11) ?
H1 N11 H3 . . 109.8(15) ?
H2 N11 H3 . . 107.0(15) ?
C12 N12 H4 . . 108.7(13) ?
C12 N12 H5 . . 108.2(13) ?
H4 N12 H5 . . 108.4(18) ?
S1 C1 H1A . . 109.5 ?
S1 C1 H1B . . 109.5 ?
H1A C1 H1B . . 109.5 ?
S1 C1 H1C . . 109.5 ?
H1A C1 H1C . . 109.5 ?
H1B C1 H1C . . 109.5 ?
S2 C2 H2A . . 109.5 ?
S2 C2 H2B . . 109.5 ?
H2A C2 H2B . . 109.5 ?
S2 C2 H2C . . 109.5 ?
H2A C2 H2C . . 109.5 ?
H2B C2 H2C . . 109.5 ?
N11 C11 C16 . . 110.06(9) ?
N11 C11 C12 . . 109.08(9) ?
C16 C11 C12 . . 111.35(9) ?
N11 C11 H11 . . 108.8 ?
C16 C11 H11 . . 108.8 ?
C12 C11 H11 . . 108.8 ?
N12 C12 C11 . . 109.66(9) ?
N12 C12 C13 . . 114.10(9) ?
C11 C12 C13 . . 108.51(9) ?
N12 C12 H12 . . 108.1 ?
C11 C12 H12 . . 108.1 ?
C13 C12 H12 . . 108.1 ?
C14 C13 C12 . . 112.80(10) ?
C14 C13 H13A . . 109.0 ?
C12 C13 H13A . . 109.0 ?
C14 C13 H13B . . 109.0 ?
C12 C13 H13B . . 109.0 ?
H13A C13 H13B . . 107.8 ?
C13 C14 C15 . . 110.74(10) ?
C13 C14 H14A . . 109.5 ?
C15 C14 H14A . . 109.5 ?
C13 C14 H14B . . 109.5 ?
C15 C14 H14B . . 109.5 ?
H14A C14 H14B . . 108.1 ?
C14 C15 C16 . . 111.54(10) ?
C14 C15 H15A . . 109.3 ?
C16 C15 H15A . . 109.3 ?
C14 C15 H15B . . 109.3 ?
C16 C15 H15B . . 109.3 ?
H15A C15 H15B . . 108.0 ?
C11 C16 C15 . . 110.15(10) ?
C11 C16 H16A . . 109.6 ?
C15 C16 H16A . . 109.6 ?
C11 C16 H16B . . 109.6 ?
C15 C16 H16B . . 109.6 ?
H16A C16 H16B . . 108.1 ?

loop_
_geom_bond_atom_site_label_1
_geom_bond_atom_site_label_2
_geom_bond_site_symmetry_2
_geom_bond_distance
_geom_bond_publ_flag
S1 O1 . 1.4419(9) ?
S1 O2 . 1.4520(8) ?
S1 N1 . 1.6058(10) ?
S1 C1 . 1.7611(12) ?
S2 O3 . 1.4489(9) ?
S2 O4 . 1.4496(9) ?
S2 N1 . 1.5925(10) ?
S2 C2 . 1.7664(13) ?
N11 C11 . 1.4967(15) ?
N11 H1 . 0.862(17) ?
N11 H2 . 0.848(18) ?
N11 H3 . 0.892(18) ?
N12 C12 . 1.4646(15) ?
N12 H4 . 0.87(2) ?
N12 H5 . 0.87(2) ?
C1 H1A . 0.9800 ?
C1 H1B . 0.9800 ?
C1 H1C . 0.9800 ?
C2 H2A . 0.9800 ?
C2 H2B . 0.9800 ?
C2 H2C . 0.9800 ?
C11 C16 . 1.5269(16) ?
C11 C12 . 1.5287(16) ?
C11 H11 . 1.0000 ?
C12 C13 . 1.5344(16) ?
C12 H12 . 1.0000 ?
C13 C14 . 1.5271(17) ?
C13 H13A . 0.9900 ?
C13 H13B . 0.9900 ?
C14 C15 . 1.5279(17) ?
C14 H14A . 0.9900 ?
C14 H14B . 0.9900 ?
C15 C16 . 1.5351(17) ?
C15 H15A . 0.9900 ?
C15 H15B . 0.9900 ?
C16 H16A . 0.9900 ?
C16 H16B . 0.9900 ?

loop_
_geom_hbond_atom_site_label_D
_geom_hbond_atom_site_label_H
_geom_hbond_atom_site_label_A
_geom_hbond_site_symmetry_A
_geom_hbond_distance_DH
_geom_hbond_distance_HA
_geom_hbond_distance_DA
_geom_hbond_angle_DHA
N11 H1 N1 1_565 0.862(17) 2.129(18) 2.9593(14) 161.6(15)
N11 H2 O1 3_766 0.848(18) 2.403(17) 2.9627(13) 124.0(14)
N11 H2 N12 3_776 0.848(18) 2.356(17) 3.0408(14) 138.1(14)
N11 H3 O2 4_575 0.892(18) 2.237(17) 2.9735(13) 139.6(14)
N11 H3 O4 3_776 0.892(18) 2.393(17) 3.0377(13) 129.3(14)
N12 H4 O3 . 0.87(2) 2.40(2) 3.1864(14) 150.5(16)
N12 H5 O1 1_565 0.87(2) 2.62(2) 3.0667(14) 113.1(16)
N12 H5 O4 . 0.87(2) 2.62(2) 3.1029(13) 116.5(16)
C16 H16A O2 4_575 0.99 2.45 3.1891(14) 131.5

loop_
_geom_torsion_atom_site_label_1
_geom_torsion_atom_site_label_2
_geom_torsion_atom_site_label_3
_geom_torsion_atom_site_label_4
_geom_torsion_site_symmetry_1
_geom_torsion_site_symmetry_2
_geom_torsion_site_symmetry_3
_geom_torsion_site_symmetry_4
_geom_torsion
_geom_torsion_publ_flag
O3 S2 N1 S1 . . . . 176.00(7) ?
O4 S2 N1 S1 . . . . 47.29(9) ?
C2 S2 N1 S1 . . . . -69.58(9) ?
O1 S1 N1 S2 . . . . 172.88(7) ?
O2 S1 N1 S2 . . . . 45.72(9) ?
C1 S1 N1 S2 . . . . -71.67(8) ?
N11 C11 C12 N12 . . . . -54.62(12) ?
C16 C11 C12 N12 . . . . -176.28(9) ?
N11 C11 C12 C13 . . . . -179.84(9) ?
C16 C11 C12 C13 . . . . 58.49(12) ?
N12 C12 C13 C14 . . . . -179.28(10) ?
C11 C12 C13 C14 . . . . -56.71(12) ?
C12 C13 C14 C15 . . . . 54.88(13) ?
C13 C14 C15 C16 . . . . -53.63(14) ?
N11 C11 C16 C15 . . . . 180.00(9) ?
C12 C11 C16 C15 . . . . -58.90(13) ?
C14 C15 C16 C11 . . . . 55.85(13) ?
